data_7107557
loop_
_publ_author_name
'Soji Shimizu'
'Tatsuya Otaki'
'Yoko Yamazaki'
'Nagao Kobayashi'

_publ_section_title
;
 Synthesis and properties of ?,?-sp3-hybridized subphthalocyanine
 analogues
;
_journal_name_full Chem.Commun.
_journal_page_first 4100
_journal_paper_doi 10.1039/c2cc30511a
_journal_volume 48
_journal_year 2012
_chemical_formula_moiety 'C24 H12 B Cl F8 N6'
_chemical_formula_sum 'C24 H12 B Cl F8 N6'
_chemical_formula_weight 582.66
_chemical_name_systematic
;
?
;
_space_group_IT_number 14
_symmetry_cell_setting monoclinic
_symmetry_Int_Tables_number 14
_symmetry_space_group_name_Hall '-P 2yn'
_symmetry_space_group_name_H-M 'P 1 21/n 1'
_atom_sites_solution_hydrogens geom
_atom_sites_solution_primary direct
_atom_sites_solution_secondary difmap
_audit_creation_method SHELXL-97
_cell_angle_alpha 90.00
_cell_angle_beta 93.194(6)
_cell_angle_gamma 90.00
_cell_formula_units_Z 4
_cell_length_a 11.473(6)
_cell_length_b 11.029(6)
_cell_length_c 18.450(9)
_cell_measurement_reflns_used 5142
_cell_measurement_temperature 100(2)
_cell_measurement_theta_max 27.66
_cell_measurement_theta_min 2.15
_cell_volume 2331(2)
_computing_cell_refinement 'Bruker SMART'
_computing_data_collection 'Bruker SMART'
_computing_data_reduction 'Bruker SAINT'
_computing_molecular_graphics 'Yadokari-XG 2009 (Wakita, Nemoto et al., 2009)'
_computing_publication_material 'Yadokari-XG 2009 (Wakita, Nemoto et al., 2009)'
_computing_structure_refinement 'SHELXL-97 (Sheldrick, 1997)'
_computing_structure_solution 'SHELXS-97 (Sheldrick, 1997)'
_diffrn_ambient_temperature 100(2)
_diffrn_detector_area_resol_mean 8.333
_diffrn_measured_fraction_theta_full 1.000
_diffrn_measured_fraction_theta_max 1.000
_diffrn_measurement_device_type 'Bruker APEX-II CCD'
_diffrn_measurement_method 'phi and omega scans'
_diffrn_radiation_monochromator 'Bruker Helios multilayered confocal mirror'
_diffrn_radiation_source 'Bruker TXS fine-focus rotating anode'
_diffrn_radiation_type MoK\a
_diffrn_radiation_wavelength 0.71073
_diffrn_reflns_av_R_equivalents 0.0281
_diffrn_reflns_av_sigmaI/netI 0.0195
_diffrn_reflns_limit_h_max 13
_diffrn_reflns_limit_h_min -13
_diffrn_reflns_limit_k_max 13
_diffrn_reflns_limit_k_min -13
_diffrn_reflns_limit_l_max 21
_diffrn_reflns_limit_l_min -21
_diffrn_reflns_number 21026
_diffrn_reflns_theta_full 24.99
_diffrn_reflns_theta_max 24.99
_diffrn_reflns_theta_min 2.04
_exptl_absorpt_coefficient_mu 0.257
_exptl_absorpt_correction_T_max 0.9748
_exptl_absorpt_correction_T_min 0.8093
_exptl_absorpt_correction_type empirical
_exptl_crystal_colour green
_exptl_crystal_density_diffrn 1.660
_exptl_crystal_description prism
_exptl_crystal_F_000 1168
_exptl_crystal_size_max 0.15
_exptl_crystal_size_mid 0.15
_exptl_crystal_size_min 0.10
_refine_diff_density_max 0.526
_refine_diff_density_min -0.278
_refine_diff_density_rms 0.049
_refine_ls_extinction_method none
_refine_ls_goodness_of_fit_ref 1.073
_refine_ls_hydrogen_treatment constr
_refine_ls_matrix_type full
_refine_ls_number_parameters 365
_refine_ls_number_reflns 4098
_refine_ls_number_restraints 0
_refine_ls_restrained_S_all 1.073
_refine_ls_R_factor_all 0.0396
_refine_ls_R_factor_gt 0.0333
_refine_ls_shift/su_max 0.000
_refine_ls_shift/su_mean 0.000
_refine_ls_structure_factor_coef Fsqd
_refine_ls_weighting_details 'calc w=1/[\s^2^(Fo^2^)+(0.0354P)^2^+1.9463P] where P=(Fo^2^+2Fc^2^)/3'
_refine_ls_weighting_scheme calc
_refine_ls_wR_factor_gt 0.0795
_refine_ls_wR_factor_ref 0.0838
_reflns_number_gt 3556
_reflns_number_total 4098
_reflns_threshold_expression >2sigma(I)
_cod_data_source_file c2cc30511a.txt
_cod_data_source_block test
_cod_original_sg_symbol_Hall '-P 2yn '
_cod_original_sg_symbol_H-M 'P 21/n'
_cod_database_code 7107557

loop_
_symmetry_equiv_pos_as_xyz
'x, y, z'
'-x+1/2, y+1/2, -z+1/2'
'-x, -y, -z'
'x-1/2, -y-1/2, z-1/2'

loop_
_atom_site_label
_atom_site_type_symbol
_atom_site_fract_x
_atom_site_fract_y
_atom_site_fract_z
_atom_site_U_iso_or_equiv
_atom_site_adp_type
_atom_site_occupancy
_atom_site_symmetry_multiplicity
_atom_site_calc_flag
_atom_site_refinement_flags
N1 N 0.13061(13) 0.25877(14) 0.23455(8) 0.0164(3) Uani 1 1 d .
C1 C 0.08633(16) 0.32269(17) 0.17651(10) 0.0177(4) Uani 1 1 d .
C2 C -0.01572(16) 0.38530(17) 0.20099(10) 0.0190(4) Uani 1 1 d .
C3 C -0.09731(17) 0.46275(18) 0.16674(10) 0.0209(4) Uani 1 1 d .
C4 C -0.17979(17) 0.51776(18) 0.20665(10) 0.0217(4) Uani 1 1 d .
C5 C -0.18299(17) 0.49747(18) 0.28156(10) 0.0215(4) Uani 1 1 d .
C6 C -0.10316(16) 0.42125(17) 0.31664(10) 0.0193(4) Uani 1 1 d .
C7 C -0.01894(16) 0.36423(17) 0.27737(10) 0.0184(4) Uani 1 1 d .
C8 C 0.08143(16) 0.29048(17) 0.29909(10) 0.0173(4) Uani 1 1 d .
N2 N 0.14028(13) 0.28092(14) 0.36348(8) 0.0174(3) Uani 1 1 d .
N3 N 0.30733(13) 0.21442(14) 0.30187(8) 0.0165(3) Uani 1 1 d .
C9 C 0.25363(17) 0.25007(16) 0.36393(9) 0.0169(4) Uani 1 1 d .
C10 C 0.34879(17) 0.27762(16) 0.41602(10) 0.0177(4) Uani 1 1 d .
C11 C 0.35270(17) 0.31745(17) 0.48764(10) 0.0200(4) Uani 1 1 d .
C12 C 0.45765(18) 0.35099(17) 0.52095(10) 0.0207(4) Uani 1 1 d .
C13 C 0.56047(17) 0.34977(17) 0.48330(10) 0.0201(4) Uani 1 1 d .
C14 C 0.55954(16) 0.31042(17) 0.41277(10) 0.0192(4) Uani 1 1 d .
C15 C 0.45487(17) 0.27126(17) 0.37854(10) 0.0180(4) Uani 1 1 d .
C16 C 0.42364(16) 0.23518(17) 0.30497(10) 0.0177(4) Uani 1 1 d .
N4 N 0.48732(14) 0.24315(14) 0.24407(8) 0.0185(3) Uani 1 1 d .
N5 N 0.30761(13) 0.24222(14) 0.17458(8) 0.0167(3) Uani 1 1 d .
C17 C 0.42659(16) 0.25260(16) 0.18144(10) 0.0176(4) Uani 1 1 d .
C18 C 0.46779(17) 0.28680(17) 0.10721(9) 0.0195(4) Uani 1 1 d .
C19 C 0.35455(16) 0.35527(17) 0.07298(9) 0.0184(4) Uani 1 1 d .
C20 C 0.25730(17) 0.30665(16) 0.11879(9) 0.0173(4) Uani 1 1 d .
N6 N 0.14568(14) 0.33999(14) 0.11540(8) 0.0184(3) Uani 1 1 d .
B1 B 0.23900(19) 0.18688(19) 0.23268(11) 0.0170(4) Uani 1 1 d .
Cl1 Cl 0.21475(4) 0.02074(4) 0.21683(2) 0.02240(12) Uani 1 1 d .
F1 F -0.09618(10) 0.48484(11) 0.09381(6) 0.0291(3) Uani 1 1 d .
F2 F -0.25985(10) 0.59290(11) 0.17521(6) 0.0273(3) Uani 1 1 d .
F3 F -0.26500(10) 0.55440(11) 0.31824(6) 0.0286(3) Uani 1 1 d .
F4 F -0.10725(10) 0.40380(10) 0.38887(5) 0.0225(3) Uani 1 1 d .
F5 F 0.25477(10) 0.32409(11) 0.52487(6) 0.0257(3) Uani 1 1 d .
F6 F 0.46345(10) 0.38898(11) 0.59048(6) 0.0266(3) Uani 1 1 d .
F7 F 0.65978(10) 0.39123(10) 0.51725(6) 0.0254(3) Uani 1 1 d .
F8 F 0.65859(9) 0.31205(11) 0.37690(6) 0.0242(3) Uani 1 1 d .
C21 C 0.48998(18) 0.16709(19) 0.06675(10) 0.0246(4) Uani 1 1 d .
H1 H 0.5541 0.1229 0.0922 0.037 Uiso 1 1 calc R
H2 H 0.5108 0.1852 0.0171 0.037 Uiso 1 1 calc R
H3 H 0.4191 0.1173 0.0653 0.037 Uiso 1 1 calc R
C22 C 0.57973(17) 0.3618(2) 0.11263(11) 0.0250(4) Uani 1 1 d .
H4 H 0.5672 0.4350 0.1413 0.037 Uiso 1 1 calc R
H5 H 0.6011 0.3849 0.0638 0.037 Uiso 1 1 calc R
H6 H 0.6428 0.3137 0.1363 0.037 Uiso 1 1 calc R
C23 C 0.32982(18) 0.33536(18) -0.00833(10) 0.0217(4) Uani 1 1 d .
H7 H 0.3213 0.2484 -0.0181 0.033 Uiso 1 1 calc R
H8 H 0.3947 0.3676 -0.0348 0.033 Uiso 1 1 calc R
H9 H 0.2576 0.3773 -0.0242 0.033 Uiso 1 1 calc R
C24 C 0.35934(18) 0.49229(18) 0.08803(10) 0.0232(4) Uani 1 1 d .
H10 H 0.2839 0.5289 0.0733 0.035 Uiso 1 1 calc R
H11 H 0.4207 0.5292 0.0604 0.035 Uiso 1 1 calc R
H12 H 0.3765 0.5062 0.1400 0.035 Uiso 1 1 calc R

loop_
_atom_site_aniso_label
_atom_site_aniso_U_11
_atom_site_aniso_U_22
_atom_site_aniso_U_33
_atom_site_aniso_U_23
_atom_site_aniso_U_13
_atom_site_aniso_U_12
N1 0.0139(8) 0.0185(8) 0.0169(7) 0.0004(6) 0.0007(6) -0.0013(6)
C1 0.0172(10) 0.0187(9) 0.0171(9) -0.0011(7) -0.0013(7) -0.0025(8)
C2 0.0153(10) 0.0225(10) 0.0192(9) -0.0009(7) 0.0000(7) -0.0033(8)
C3 0.0204(10) 0.0267(10) 0.0153(9) 0.0015(8) -0.0017(7) -0.0031(8)
C4 0.0151(10) 0.0223(10) 0.0273(10) 0.0027(8) -0.0042(8) 0.0007(8)
C5 0.0153(10) 0.0228(10) 0.0269(10) -0.0027(8) 0.0046(8) -0.0008(8)
C6 0.0170(10) 0.0221(10) 0.0188(9) -0.0004(7) 0.0020(7) -0.0041(8)
C7 0.0147(10) 0.0212(10) 0.0191(9) 0.0002(7) 0.0000(7) -0.0044(8)
C8 0.0151(10) 0.0185(9) 0.0184(9) 0.0004(7) 0.0033(7) -0.0030(8)
N2 0.0172(9) 0.0180(8) 0.0172(8) 0.0032(6) 0.0018(6) -0.0027(6)
N3 0.0165(8) 0.0177(8) 0.0154(7) 0.0021(6) 0.0006(6) 0.0011(6)
C9 0.0192(10) 0.0167(9) 0.0151(9) 0.0023(7) 0.0036(7) -0.0009(8)
C10 0.0191(10) 0.0169(9) 0.0172(9) 0.0043(7) 0.0006(7) 0.0013(8)
C11 0.0187(10) 0.0224(10) 0.0191(9) 0.0035(7) 0.0032(8) 0.0027(8)
C12 0.0266(11) 0.0212(10) 0.0141(9) 0.0001(7) -0.0013(8) 0.0049(8)
C13 0.0170(10) 0.0201(9) 0.0226(10) 0.0017(8) -0.0057(8) 0.0021(8)
C14 0.0154(10) 0.0210(10) 0.0212(9) 0.0043(7) 0.0014(7) 0.0035(8)
C15 0.0188(10) 0.0180(9) 0.0172(9) 0.0035(7) 0.0004(7) 0.0026(8)
C16 0.0170(10) 0.0174(9) 0.0187(9) 0.0032(7) 0.0019(7) 0.0022(8)
N4 0.0178(8) 0.0217(8) 0.0162(8) 0.0008(6) 0.0020(6) 0.0025(7)
N5 0.0170(9) 0.0176(8) 0.0153(7) -0.0006(6) 0.0009(6) 0.0010(6)
C17 0.0176(10) 0.0159(9) 0.0193(9) -0.0003(7) 0.0021(7) 0.0022(8)
C18 0.0193(10) 0.0239(10) 0.0154(9) 0.0019(7) 0.0017(7) 0.0002(8)
C19 0.0171(10) 0.0221(10) 0.0159(9) 0.0004(7) 0.0017(7) -0.0005(8)
C20 0.0214(10) 0.0182(9) 0.0123(8) -0.0028(7) -0.0003(7) -0.0008(8)
N6 0.0185(9) 0.0216(8) 0.0150(7) -0.0015(6) -0.0012(6) -0.0006(7)
B1 0.0181(11) 0.0163(10) 0.0163(10) -0.0001(8) 0.0004(8) -0.0023(8)
Cl1 0.0276(3) 0.0180(2) 0.0218(2) -0.00107(18) 0.00237(18) -0.0015(2)
F1 0.0222(6) 0.0348(7) 0.0296(6) 0.0053(5) -0.0053(5) 0.0064(5)
F2 0.0211(6) 0.0311(6) 0.0293(6) 0.0044(5) -0.0028(5) 0.0069(5)
F3 0.0248(7) 0.0336(7) 0.0280(6) -0.0001(5) 0.0075(5) 0.0076(5)
F4 0.0210(6) 0.0291(6) 0.0179(5) 0.0025(4) 0.0049(4) 0.0007(5)
F5 0.0188(6) 0.0398(7) 0.0189(5) -0.0022(5) 0.0056(4) -0.0010(5)
F6 0.0273(7) 0.0345(7) 0.0176(5) -0.0049(5) -0.0016(5) 0.0026(5)
F7 0.0194(6) 0.0303(6) 0.0257(6) -0.0028(5) -0.0057(5) 0.0004(5)
F8 0.0145(6) 0.0348(7) 0.0232(6) 0.0010(5) 0.0008(4) 0.0009(5)
C21 0.0228(11) 0.0286(11) 0.0225(10) 0.0003(8) 0.0038(8) 0.0063(9)
C22 0.0190(11) 0.0333(12) 0.0228(10) 0.0039(8) 0.0019(8) -0.0026(9)
C23 0.0229(11) 0.0262(10) 0.0161(9) 0.0008(8) 0.0017(8) -0.0011(8)
C24 0.0274(11) 0.0216(10) 0.0209(9) 0.0003(8) 0.0030(8) -0.0012(9)

loop_
_atom_type_symbol
_atom_type_description
_atom_type_scat_dispersion_real
_atom_type_scat_dispersion_imag
_atom_type_scat_source
C C 0.0033 0.0016 'International Tables Vol C Tables 4.2.6.8 and 6.1.1.4'
H H 0.0000 0.0000 'International Tables Vol C Tables 4.2.6.8 and 6.1.1.4'
B B 0.0013 0.0007 'International Tables Vol C Tables 4.2.6.8 and 6.1.1.4'
N N 0.0061 0.0033 'International Tables Vol C Tables 4.2.6.8 and 6.1.1.4'
F F 0.0171 0.0103 'International Tables Vol C Tables 4.2.6.8 and 6.1.1.4'
Cl Cl 0.1484 0.1585 'International Tables Vol C Tables 4.2.6.8 and 6.1.1.4'

loop_
_geom_angle_atom_site_label_1
_geom_angle_atom_site_label_2
_geom_angle_atom_site_label_3
_geom_angle
C1 N1 C8 113.16(16)
C1 N1 B1 122.63(15)
C8 N1 B1 122.50(15)
N1 C1 N6 122.91(17)
N1 C1 C2 105.92(16)
N6 C1 C2 129.74(17)
C3 C2 C7 119.54(17)
C3 C2 C1 133.11(17)
C7 C2 C1 107.13(16)
F1 C3 C4 119.58(17)
F1 C3 C2 120.83(17)
C4 C3 C2 119.59(17)
F2 C4 C3 121.05(17)
F2 C4 C5 117.95(17)
C3 C4 C5 120.99(18)
F3 C5 C6 120.92(17)
F3 C5 C4 118.61(17)
C6 C5 C4 120.46(18)
F4 C6 C5 119.47(17)
F4 C6 C7 120.90(17)
C5 C6 C7 119.63(17)
C6 C7 C2 119.79(17)
C6 C7 C8 132.46(17)
C2 C7 C8 107.46(16)
N2 C8 N1 122.14(17)
N2 C8 C7 130.12(17)
N1 C8 C7 104.99(15)
C8 N2 C9 117.77(16)
C16 N3 C9 113.56(15)
C16 N3 B1 122.76(16)
C9 N3 B1 121.85(16)
N2 C9 N3 122.75(16)
N2 C9 C10 130.20(17)
N3 C9 C10 104.75(16)
C11 C10 C15 119.34(17)
C11 C10 C9 132.92(18)
C15 C10 C9 107.38(16)
F5 C11 C12 119.45(17)
F5 C11 C10 121.09(17)
C12 C11 C10 119.46(18)
F6 C12 C11 120.38(17)
F6 C12 C13 118.45(17)
C11 C12 C13 121.14(17)
F7 C13 C14 120.64(17)
F7 C13 C12 118.61(16)
C14 C13 C12 120.73(17)
F8 C14 C13 119.99(17)
F8 C14 C15 120.72(17)
C13 C14 C15 119.27(18)
C14 C15 C10 119.94(17)
C14 C15 C16 132.48(17)
C10 C15 C16 107.13(16)
N3 C16 N4 122.93(16)
N3 C16 C15 106.25(15)
N4 C16 C15 129.49(17)
C17 N4 C16 116.19(17)
C20 N5 C17 114.04(16)
C20 N5 B1 122.71(16)
C17 N5 B1 122.01(15)
N4 C17 N5 123.33(17)
N4 C17 C18 129.24(17)
N5 C17 C18 107.21(15)
C17 C18 C22 112.21(15)
C17 C18 C21 106.92(15)
C22 C18 C21 109.53(16)
C17 C18 C19 100.72(15)
C22 C18 C19 115.55(16)
C21 C18 C19 111.36(15)
C23 C19 C20 112.96(15)
C23 C19 C24 108.77(15)
C20 C19 C24 105.30(15)
C23 C19 C18 114.95(15)
C20 C19 C18 102.53(14)
C24 C19 C18 111.85(16)
N6 C20 N5 123.33(17)
N6 C20 C19 127.25(16)
N5 C20 C19 108.07(16)
C20 N6 C1 116.52(16)
N1 B1 N3 105.90(15)
N1 B1 N5 105.98(15)
N3 B1 N5 104.95(16)
N1 B1 Cl1 114.25(14)
N3 B1 Cl1 113.51(13)
N5 B1 Cl1 111.52(13)
C18 C21 H1 109.5
C18 C21 H2 109.5
H1 C21 H2 109.5
C18 C21 H3 109.5
H1 C21 H3 109.5
H2 C21 H3 109.5
C18 C22 H4 109.5
C18 C22 H5 109.5
H4 C22 H5 109.5
C18 C22 H6 109.5
H4 C22 H6 109.5
H5 C22 H6 109.5
C19 C23 H7 109.5
C19 C23 H8 109.5
H7 C23 H8 109.5
C19 C23 H9 109.5
H7 C23 H9 109.5
H8 C23 H9 109.5
C19 C24 H10 109.5
C19 C24 H11 109.5
H10 C24 H11 109.5
C19 C24 H12 109.5
H10 C24 H12 109.5
H11 C24 H12 109.5

loop_
_geom_bond_atom_site_label_1
_geom_bond_atom_site_label_2
_geom_bond_distance
N1 C1 1.357(2)
N1 C8 1.391(2)
N1 B1 1.477(3)
C1 N6 1.363(2)
C1 C2 1.453(3)
C2 C3 1.393(3)
C2 C7 1.431(3)
C3 F1 1.368(2)
C3 C4 1.372(3)
C4 F2 1.345(2)
C4 C5 1.403(3)
C5 F3 1.345(2)
C5 C6 1.378(3)
C6 F4 1.350(2)
C6 C7 1.390(3)
C7 C8 1.448(3)
C8 N2 1.337(2)
N2 C9 1.344(3)
N3 C16 1.352(3)
N3 C9 1.387(2)
N3 B1 1.492(3)
C9 C10 1.446(3)
C10 C11 1.391(3)
C10 C15 1.435(3)
C11 F5 1.351(2)
C11 C12 1.372(3)
C12 F6 1.348(2)
C12 C13 1.402(3)
C13 F7 1.349(2)
C13 C14 1.371(3)
C14 F8 1.347(2)
C14 C15 1.394(3)
C15 C16 1.440(3)
C16 N4 1.377(2)
N4 C17 1.320(2)
N5 C20 1.353(2)
N5 C17 1.369(3)
N5 B1 1.495(3)
C17 C18 1.521(3)
C18 C22 1.526(3)
C18 C21 1.545(3)
C18 C19 1.602(3)
C19 C23 1.527(3)
C19 C20 1.534(3)
C19 C24 1.537(3)
C20 N6 1.331(3)
B1 Cl1 1.874(2)
C21 H1 0.9800
C21 H2 0.9800
C21 H3 0.9800
C22 H4 0.9800
C22 H5 0.9800
C22 H6 0.9800
C23 H7 0.9800
C23 H8 0.9800
C23 H9 0.9800
C24 H10 0.9800
C24 H11 0.9800
C24 H12 0.9800

loop_
_geom_torsion_atom_site_label_1
_geom_torsion_atom_site_label_2
_geom_torsion_atom_site_label_3
_geom_torsion_atom_site_label_4
_geom_torsion
C8 N1 C1 N6 155.98(17)
B1 N1 C1 N6 -9.5(3)
C8 N1 C1 C2 -11.6(2)
B1 N1 C1 C2 -177.01(16)
N1 C1 C2 C3 -179.3(2)
N6 C1 C2 C3 14.3(4)
N1 C1 C2 C7 6.3(2)
N6 C1 C2 C7 -160.08(18)
C7 C2 C3 F1 179.84(16)
C1 C2 C3 F1 6.0(3)
C7 C2 C3 C4 -0.1(3)
C1 C2 C3 C4 -173.9(2)
F1 C3 C4 F2 0.2(3)
C2 C3 C4 F2 -179.93(17)
F1 C3 C4 C5 -179.70(17)
C2 C3 C4 C5 0.2(3)
F2 C4 C5 F3 -0.4(3)
C3 C4 C5 F3 179.46(17)
F2 C4 C5 C6 179.93(17)
C3 C4 C5 C6 -0.2(3)
F3 C5 C6 F4 -0.2(3)
C4 C5 C6 F4 179.46(17)
F3 C5 C6 C7 -179.60(17)
C4 C5 C6 C7 0.0(3)
F4 C6 C7 C2 -179.31(16)
C5 C6 C7 C2 0.1(3)
F4 C6 C7 C8 -6.4(3)
C5 C6 C7 C8 173.03(19)
C3 C2 C7 C6 -0.1(3)
C1 C2 C7 C6 175.20(17)
C3 C2 C7 C8 -174.63(17)
C1 C2 C7 C8 0.7(2)
C1 N1 C8 N2 -151.01(17)
B1 N1 C8 N2 14.4(3)
C1 N1 C8 C7 11.9(2)
B1 N1 C8 C7 177.39(16)
C6 C7 C8 N2 -19.7(3)
C2 C7 C8 N2 153.85(19)
C6 C7 C8 N1 179.25(19)
C2 C7 C8 N1 -7.2(2)
N1 C8 N2 C9 6.1(3)
C7 C8 N2 C9 -152.12(19)
C8 N2 C9 N3 -7.8(3)
C8 N2 C9 C10 152.26(19)
C16 N3 C9 N2 154.13(17)
B1 N3 C9 N2 -10.9(3)
C16 N3 C9 C10 -10.2(2)
B1 N3 C9 C10 -175.24(16)
N2 C9 C10 C11 17.4(3)
N3 C9 C10 C11 -179.9(2)
N2 C9 C10 C15 -155.50(19)
N3 C9 C10 C15 7.21(19)
C15 C10 C11 F5 -179.65(16)
C9 C10 C11 F5 8.1(3)
C15 C10 C11 C12 0.6(3)
C9 C10 C11 C12 -171.64(19)
F5 C11 C12 F6 0.7(3)
C10 C11 C12 F6 -179.51(16)
F5 C11 C12 C13 -177.54(17)
C10 C11 C12 C13 2.2(3)
F6 C12 C13 F7 -2.6(3)
C11 C12 C13 F7 175.68(17)
F6 C12 C13 C14 179.14(17)
C11 C12 C13 C14 -2.5(3)
F7 C13 C14 F8 0.5(3)
C12 C13 C14 F8 178.70(16)
F7 C13 C14 C15 -178.23(16)
C12 C13 C14 C15 0.0(3)
F8 C14 C15 C10 -175.91(16)
C13 C14 C15 C10 2.8(3)
F8 C14 C15 C16 -4.7(3)
C13 C14 C15 C16 174.01(19)
C11 C10 C15 C14 -3.1(3)
C9 C10 C15 C14 170.92(16)
C11 C10 C15 C16 -176.34(16)
C9 C10 C15 C16 -2.3(2)
C9 N3 C16 N4 -159.08(17)
B1 N3 C16 N4 5.8(3)
C9 N3 C16 C15 8.9(2)
B1 N3 C16 C15 173.76(16)
C14 C15 C16 N3 -175.71(19)
C10 C15 C16 N3 -3.7(2)
C14 C15 C16 N4 -8.8(3)
C10 C15 C16 N4 163.19(18)
N3 C16 N4 C17 12.5(3)
C15 C16 N4 C17 -152.46(19)
C16 N4 C17 N5 -6.9(3)
C16 N4 C17 C18 167.00(18)
C20 N5 C17 N4 150.73(18)
B1 N5 C17 N4 -16.9(3)
C20 N5 C17 C18 -24.3(2)
B1 N5 C17 C18 168.05(16)
N4 C17 C18 C22 -24.0(3)
N5 C17 C18 C22 150.64(16)
N4 C17 C18 C21 96.1(2)
N5 C17 C18 C21 -89.25(18)
N4 C17 C18 C19 -147.51(19)
N5 C17 C18 C19 27.18(18)
C17 C18 C19 C23 -143.97(16)
C22 C18 C19 C23 94.9(2)
C21 C18 C19 C23 -30.9(2)
C17 C18 C19 C20 -21.00(17)
C22 C18 C19 C20 -142.12(16)
C21 C18 C19 C20 92.09(17)
C17 C18 C19 C24 91.36(17)
C22 C18 C19 C24 -29.8(2)
C21 C18 C19 C24 -155.55(16)
C17 N5 C20 N6 -158.47(17)
B1 N5 C20 N6 9.0(3)
C17 N5 C20 C19 9.2(2)
B1 N5 C20 C19 176.66(16)
C23 C19 C20 N6 -59.8(2)
C24 C19 C20 N6 58.7(2)
C18 C19 C20 N6 175.88(17)
C23 C19 C20 N5 133.16(16)
C24 C19 C20 N5 -108.27(17)
C18 C19 C20 N5 8.86(18)
N5 C20 N6 C1 9.9(3)
C19 C20 N6 C1 -155.32(17)
N1 C1 N6 C20 -9.8(3)
C2 C1 N6 C20 154.60(19)
C1 N1 B1 N3 135.51(17)
C8 N1 B1 N3 -28.6(2)
C1 N1 B1 N5 24.4(2)
C8 N1 B1 N5 -139.71(16)
C1 N1 B1 Cl1 -98.81(18)
C8 N1 B1 Cl1 97.10(18)
C16 N3 B1 N1 -136.87(17)
C9 N3 B1 N1 26.8(2)
C16 N3 B1 N5 -25.0(2)
C9 N3 B1 N5 138.63(17)
C16 N3 B1 Cl1 97.00(18)
C9 N3 B1 Cl1 -99.35(18)
C20 N5 B1 N1 -24.4(2)
C17 N5 B1 N1 142.17(16)
C20 N5 B1 N3 -136.15(17)
C17 N5 B1 N3 30.4(2)
C20 N5 B1 Cl1 100.54(18)
C17 N5 B1 Cl1 -92.94(18)
